data_2218036
loop_
_publ_author_name
'Tai, Xi-Shi'
'Feng, Yi-Min'
'Kong, Fan-Yuan'

_publ_section_title
;
 Hexaaquacobalt(II) bis[4-(2-hydroxybenzylideneamino)benzenesulfonate]
;
_journal_coeditor_code AT2558
_journal_issue 5
_journal_name_full 'Acta Crystallographica Section E'
_journal_page_first m645
_journal_paper_doi 10.1107/S1600536808009422
_journal_volume 64
_journal_year 2008
_chemical_formula_iupac '[Co (H2 O)6] (C13 H10 N O4 S)2'
_chemical_formula_moiety 'H12 Co1 O6 2+, 2(C13 H10 N O4 S -)'
_chemical_formula_sum 'C26 H32 Co N2 O14 S2'
_chemical_formula_weight 719.59
_chemical_name_systematic
;
Hexaaquacobalt(II) bis[4-(2-hydroxybenzylideneamino)benzenesulfonate]
;
_space_group_IT_number 14
_symmetry_cell_setting monoclinic
_symmetry_space_group_name_Hall '-P 2yn'
_symmetry_space_group_name_H-M 'P 1 21/n 1'
_atom_sites_solution_hydrogens geom
_atom_sites_solution_primary direct
_atom_sites_solution_secondary difmap
_audit_creation_method SHELXL-97
_cell_angle_alpha 90.00
_cell_angle_beta 90.186(2)
_cell_angle_gamma 90.00
_cell_formula_units_Z 2
_cell_length_a 6.3216(13)
_cell_length_b 35.211(3)
_cell_length_c 6.9924(15)
_cell_measurement_reflns_used 2380
_cell_measurement_temperature 298(2)
_cell_measurement_theta_max 25.279
_cell_measurement_theta_min 2.39
_cell_volume 1556.4(5)
_computing_cell_refinement 'SAINT (Bruker, 2000)'
_computing_data_collection 'SMART (Bruker, 2000)'
_computing_data_reduction 'SAINT (Bruker, 2000)'
_computing_molecular_graphics 'SHELXTL (Sheldrick, 2008)'
_computing_publication_material 'SHELXTL (Sheldrick, 2008)'
_computing_structure_refinement 'SHELXL97 (Sheldrick, 2008)'
_computing_structure_solution 'SHELXS97 (Sheldrick, 2008)'
_diffrn_ambient_temperature 298(2)
_diffrn_measured_fraction_theta_full 0.997
_diffrn_measured_fraction_theta_max 0.997
_diffrn_measurement_device_type 'Bruker SMART CCD area-detector'
_diffrn_measurement_method '\f and \w'
_diffrn_radiation_monochromator graphite
_diffrn_radiation_source 'fine-focus sealed tube'
_diffrn_radiation_type MoK\a
_diffrn_radiation_wavelength 0.71073
_diffrn_reflns_av_R_equivalents 0.0401
_diffrn_reflns_av_sigmaI/netI 0.0484
_diffrn_reflns_limit_h_max 7
_diffrn_reflns_limit_h_min -5
_diffrn_reflns_limit_k_max 37
_diffrn_reflns_limit_k_min -41
_diffrn_reflns_limit_l_max 8
_diffrn_reflns_limit_l_min -8
_diffrn_reflns_number 7328
_diffrn_reflns_theta_full 25.01
_diffrn_reflns_theta_max 25.01
_diffrn_reflns_theta_min 2.31
_exptl_absorpt_coefficient_mu 0.756
_exptl_absorpt_correction_T_max 0.8950
_exptl_absorpt_correction_T_min 0.7518
_exptl_absorpt_correction_type multi-scan
_exptl_absorpt_process_details '(SADABS; Bruker, 2000)'
_exptl_crystal_colour 'light purple'
_exptl_crystal_density_diffrn 1.535
_exptl_crystal_density_method 'not measured'
_exptl_crystal_description block
_exptl_crystal_F_000 746
_exptl_crystal_size_max 0.40
_exptl_crystal_size_mid 0.35
_exptl_crystal_size_min 0.15
_refine_diff_density_max 0.341
_refine_diff_density_min -0.695
_refine_ls_extinction_method none
_refine_ls_goodness_of_fit_ref 1.173
_refine_ls_hydrogen_treatment constr
_refine_ls_matrix_type full
_refine_ls_number_parameters 205
_refine_ls_number_reflns 2749
_refine_ls_number_restraints 0
_refine_ls_restrained_S_all 1.173
_refine_ls_R_factor_all 0.0863
_refine_ls_R_factor_gt 0.0705
_refine_ls_shift/su_max 0.000
_refine_ls_shift/su_mean 0.000
_refine_ls_structure_factor_coef Fsqd
_refine_ls_weighting_details 'calc w=1/[\s^2^(Fo^2^)+(0.0118P)^2^+5.6103P] where P=(Fo^2^+2Fc^2^)/3'
_refine_ls_weighting_scheme calc
_refine_ls_wR_factor_gt 0.1352
_refine_ls_wR_factor_ref 0.1407
_reflns_number_gt 2171
_reflns_number_total 2749
_reflns_threshold_expression I>2\s(I)
_cod_data_source_file at2558.cif
_cod_data_source_block I
_cod_original_sg_symbol_H-M 'P 21/n'
_cod_database_code 2218036
_cod_database_fobs_code 2218036

loop_
_symmetry_equiv_pos_as_xyz
'x, y, z'
'-x+1/2, y+1/2, -z+1/2'
'-x, -y, -z'
'x-1/2, -y-1/2, z-1/2'

loop_
_atom_site_type_symbol
_atom_site_label
_atom_site_fract_x
_atom_site_fract_y
_atom_site_fract_z
_atom_site_U_iso_or_equiv
_atom_site_adp_type
_atom_site_calc_flag
_atom_site_refinement_flags
_atom_site_occupancy
Co Co1 1.0000 0.0000 0.0000 0.0332(3) Uani d S 1
N N1 0.4234(9) 0.23121(15) 0.5063(8) 0.0585(14) Uani d . 1
O O1 0.5135(6) 0.05103(11) 0.3289(6) 0.0480(10) Uani d . 1
O O2 0.5140(6) 0.05158(12) 0.6754(6) 0.0504(11) Uani d . 1
O O3 0.8400(5) 0.06145(11) 0.5055(5) 0.0418(9) Uani d . 1
O O4 0.1496(8) 0.28449(14) 0.5667(7) 0.0772(15) Uani d . 1
H H4 0.1993 0.2632 0.5809 0.116 Uiso calc R 1
O O5 0.7065(5) 0.02585(12) 0.0016(6) 0.0496(10) Uani d . 1
H H5A 0.6839 0.0392 -0.0978 0.060 Uiso d R 1
H H5B 0.6850 0.0389 0.1020 0.060 Uiso d R 1
O O6 1.1038(6) 0.03462(13) 0.2207(6) 0.0571(12) Uani d . 1
H H6A 1.2332 0.0310 0.2484 0.069 Uiso d R 1
H H6B 1.0279 0.0325 0.3203 0.069 Uiso d R 1
O O7 1.1055(6) 0.03864(12) -0.2024(6) 0.0575(12) Uani d . 1
H H7A 1.0260 0.0392 -0.3007 0.069 Uiso d R 1
H H7B 1.2326 0.0344 -0.2355 0.069 Uiso d R 1
S S1 0.61081(19) 0.06622(4) 0.50249(19) 0.0345(3) Uani d . 1
C C1 0.5625(8) 0.11545(15) 0.4991(7) 0.0349(12) Uani d . 1
C C2 0.3648(9) 0.12848(17) 0.4446(9) 0.0471(15) Uani d . 1
H H2 0.2605 0.1115 0.4059 0.056 Uiso calc R 1
C C3 0.3241(10) 0.16694(17) 0.4483(10) 0.0542(17) Uani d . 1
H H3 0.1907 0.1758 0.4140 0.065 Uiso calc R 1
C C4 0.4787(10) 0.19236(17) 0.5021(10) 0.0522(15) Uani d . 1
C C5 0.6758(10) 0.17953(18) 0.5569(9) 0.0545(17) Uani d . 1
H H5 0.7794 0.1967 0.5950 0.065 Uiso calc R 1
C C6 0.7197(9) 0.14085(17) 0.5552(8) 0.0471(15) Uani d . 1
H H6 0.8527 0.1320 0.5911 0.056 Uiso calc R 1
C C7 0.5616(11) 0.25709(18) 0.4752(10) 0.0571(17) Uani d . 1
H H7 0.6992 0.2500 0.4448 0.069 Uiso calc R 1
C C8 0.5093(11) 0.29731(17) 0.4862(10) 0.0542(16) Uani d . 1
C C9 0.3064(12) 0.3093(2) 0.5366(10) 0.0624(19) Uani d . 1
C C10 0.2661(13) 0.34768(19) 0.5538(10) 0.067(2) Uani d . 1
H H10 0.1313 0.3557 0.5881 0.080 Uiso calc R 1
C C11 0.4190(14) 0.3740(2) 0.5216(10) 0.071(2) Uani d . 1
H H11 0.3882 0.3997 0.5362 0.085 Uiso calc R 1
C C12 0.6230(15) 0.3628(2) 0.4664(12) 0.080(2) Uani d . 1
H H12 0.7268 0.3808 0.4399 0.095 Uiso calc R 1
C C13 0.6654(12) 0.32435(19) 0.4525(10) 0.0661(19) Uani d . 1
H H13 0.8009 0.3164 0.4199 0.079 Uiso calc R 1

loop_
_atom_site_aniso_label
_atom_site_aniso_U_11
_atom_site_aniso_U_22
_atom_site_aniso_U_33
_atom_site_aniso_U_12
_atom_site_aniso_U_13
_atom_site_aniso_U_23
Co1 0.0218(5) 0.0452(6) 0.0327(5) -0.0015(5) -0.0018(4) -0.0005(5)
N1 0.063(4) 0.047(3) 0.066(4) 0.009(3) -0.001(3) -0.008(3)
O1 0.032(2) 0.060(3) 0.051(3) 0.0021(18) -0.0070(18) -0.011(2)
O2 0.035(2) 0.065(3) 0.051(3) 0.0022(19) 0.0071(18) 0.018(2)
O3 0.0233(18) 0.057(2) 0.045(2) 0.0035(17) 0.0008(16) 0.0017(19)
O4 0.081(4) 0.063(3) 0.087(4) 0.014(3) 0.020(3) 0.006(3)
O5 0.037(2) 0.075(3) 0.037(2) 0.013(2) -0.0008(17) 0.001(2)
O6 0.028(2) 0.095(3) 0.048(3) -0.002(2) -0.0009(18) -0.023(2)
O7 0.028(2) 0.090(3) 0.055(3) -0.002(2) -0.0028(18) 0.026(2)
S1 0.0233(6) 0.0456(8) 0.0348(7) 0.0022(6) -0.0004(5) 0.0012(6)
C1 0.028(3) 0.047(3) 0.030(3) 0.002(2) -0.002(2) -0.001(2)
C2 0.033(3) 0.051(4) 0.058(4) 0.002(3) -0.016(3) -0.002(3)
C3 0.041(3) 0.049(4) 0.072(5) 0.011(3) -0.005(3) -0.001(3)
C4 0.053(4) 0.048(3) 0.056(4) 0.012(3) 0.001(3) -0.003(3)
C5 0.061(4) 0.045(4) 0.057(4) -0.004(3) -0.014(3) -0.009(3)
C6 0.038(3) 0.057(4) 0.046(4) -0.001(3) -0.014(3) -0.003(3)
C7 0.061(4) 0.053(4) 0.057(4) 0.012(3) -0.001(3) -0.007(3)
C8 0.065(4) 0.049(4) 0.049(4) 0.002(3) -0.003(3) -0.013(3)
C9 0.084(5) 0.057(4) 0.047(4) 0.007(4) 0.008(4) -0.002(3)
C10 0.104(6) 0.045(4) 0.051(4) 0.017(4) 0.008(4) -0.003(3)
C11 0.107(6) 0.046(4) 0.059(5) 0.019(4) -0.010(4) -0.002(4)
C12 0.105(7) 0.045(4) 0.089(6) 0.000(4) -0.009(5) 0.001(4)
C13 0.067(5) 0.057(4) 0.075(5) 0.003(4) -0.005(4) -0.007(4)

loop_
_atom_type_symbol
_atom_type_description
_atom_type_scat_dispersion_real
_atom_type_scat_dispersion_imag
_atom_type_scat_source
C C 0.0033 0.0016 'International Tables Vol C Tables 4.2.6.8 and 6.1.1.4'
H H 0.0000 0.0000 'International Tables Vol C Tables 4.2.6.8 and 6.1.1.4'
N N 0.0061 0.0033 'International Tables Vol C Tables 4.2.6.8 and 6.1.1.4'
O O 0.0106 0.0060 'International Tables Vol C Tables 4.2.6.8 and 6.1.1.4'
Co Co 0.3494 0.9721 'International Tables Vol C Tables 4.2.6.8 and 6.1.1.4'
S S 0.1246 0.1234 'International Tables Vol C Tables 4.2.6.8 and 6.1.1.4'

loop_
_geom_angle_atom_site_label_1
_geom_angle_atom_site_label_2
_geom_angle_atom_site_label_3
_geom_angle_site_symmetry_1
_geom_angle_site_symmetry_3
_geom_angle
O5 Co1 O5 . 3_755 180.0(2)
O5 Co1 O6 . . 91.09(15)
O5 Co1 O6 3_755 . 88.91(15)
O5 Co1 O6 . 3_755 88.91(15)
O5 Co1 O6 3_755 3_755 91.09(15)
O6 Co1 O6 . 3_755 180.0(2)
O5 Co1 O7 . 3_755 89.69(15)
O5 Co1 O7 3_755 3_755 90.31(15)
O6 Co1 O7 . 3_755 88.81(17)
O6 Co1 O7 3_755 3_755 91.19(17)
O5 Co1 O7 . . 90.31(15)
O5 Co1 O7 3_755 . 89.69(15)
O6 Co1 O7 . . 91.19(17)
O6 Co1 O7 3_755 . 88.81(17)
O7 Co1 O7 3_755 . 180.0(3)
C7 N1 C4 . . 121.1(6)
C9 O4 H4 . . 109.5
Co1 O5 H5A . . 112.8
Co1 O5 H5B . . 112.9
H5A O5 H5B . . 110.4
Co1 O6 H6A . . 112.5
Co1 O6 H6B . . 112.4
H6A O6 H6B . . 110.2
Co1 O7 H7A . . 112.2
Co1 O7 H7B . . 112.2
H7A O7 H7B . . 110.0
O2 S1 O3 . . 111.6(2)
O2 S1 O1 . . 112.6(2)
O3 S1 O1 . . 112.7(2)
O2 S1 C1 . . 106.7(2)
O3 S1 C1 . . 106.6(2)
O1 S1 C1 . . 106.1(2)
C2 C1 C6 . . 120.5(5)
C2 C1 S1 . . 119.1(4)
C6 C1 S1 . . 120.4(4)
C3 C2 C1 . . 119.3(5)
C3 C2 H2 . . 120.4
C1 C2 H2 . . 120.4
C4 C3 C2 . . 120.8(6)
C4 C3 H3 . . 119.6
C2 C3 H3 . . 119.6
C3 C4 C5 . . 120.2(6)
C3 C4 N1 . . 117.4(6)
C5 C4 N1 . . 122.4(6)
C4 C5 C6 . . 119.9(6)
C4 C5 H5 . . 120.0
C6 C5 H5 . . 120.0
C5 C6 C1 . . 119.3(5)
C5 C6 H6 . . 120.3
C1 C6 H6 . . 120.3
N1 C7 C8 . . 121.8(6)
N1 C7 H7 . . 119.1
C8 C7 H7 . . 119.1
C13 C8 C9 . . 119.2(6)
C13 C8 C7 . . 119.7(6)
C9 C8 C7 . . 121.1(6)
O4 C9 C10 . . 119.2(7)
O4 C9 C8 . . 121.6(6)
C10 C9 C8 . . 119.2(7)
C11 C10 C9 . . 121.5(7)
C11 C10 H10 . . 119.3
C9 C10 H10 . . 119.3
C10 C11 C12 . . 120.5(7)
C10 C11 H11 . . 119.7
C12 C11 H11 . . 119.7
C13 C12 C11 . . 118.2(8)
C13 C12 H12 . . 120.9
C11 C12 H12 . . 120.9
C12 C13 C8 . . 121.3(7)
C12 C13 H13 . . 119.3
C8 C13 H13 . . 119.3

loop_
_geom_bond_atom_site_label_1
_geom_bond_atom_site_label_2
_geom_bond_site_symmetry_2
_geom_bond_distance
Co1 O5 . 2.067(3)
Co1 O5 3_755 2.067(3)
Co1 O6 . 2.072(4)
Co1 O6 3_755 2.072(4)
Co1 O7 3_755 2.075(4)
Co1 O7 . 2.075(4)
N1 C7 . 1.281(8)
N1 C4 . 1.412(7)
O1 S1 . 1.460(4)
O2 S1 . 1.452(4)
O3 S1 . 1.458(3)
O4 C9 . 1.338(8)
O4 H4 . 0.8200
O5 H5A . 0.8501
O5 H5B . 0.8500
O6 H6A . 0.8500
O6 H6B . 0.8500
O7 H7A . 0.8500
O7 H7B . 0.8500
S1 C1 . 1.760(5)
C1 C2 . 1.384(7)
C1 C6 . 1.392(7)
C2 C3 . 1.379(8)
C2 H2 . 0.9300
C3 C4 . 1.377(8)
C3 H3 . 0.9300
C4 C5 . 1.379(8)
C5 C6 . 1.390(8)
C5 H5 . 0.9300
C6 H6 . 0.9300
C7 C8 . 1.456(8)
C7 H7 . 0.9300
C8 C13 . 1.392(9)
C8 C9 . 1.397(9)
C9 C10 . 1.381(9)
C10 C11 . 1.359(10)
C10 H10 . 0.9300
C11 C12 . 1.404(10)
C11 H11 . 0.9300
C12 C13 . 1.384(9)
C12 H12 . 0.9300
C13 H13 . 0.9300

loop_
_geom_hbond_atom_site_label_D
_geom_hbond_atom_site_label_H
_geom_hbond_atom_site_label_A
_geom_hbond_site_symmetry_A
_geom_hbond_distance_DH
_geom_hbond_distance_HA
_geom_hbond_distance_DA
_geom_hbond_angle_DHA
_geom_hbond_publ_flag
O4 H4 N1 . 0.82 1.88 2.588(7) 143 yes
O5 H5A O2 1_554 0.85 1.96 2.736(6) 151 yes
O5 H5B O1 . 0.85 1.97 2.744(6) 151 yes
O6 H6A O1 1_655 0.85 1.99 2.757(5) 150 yes
O6 H6B O3 . 0.85 2.03 2.768(5) 144 yes
O7 H7A O3 1_554 0.85 1.96 2.759(5) 157 yes
O7 H7B O2 1_654 0.85 1.98 2.761(5) 152 yes
C6 H6 O3 . 0.93 2.56 2.918(7) 104 yes

loop_
_geom_torsion_atom_site_label_1
_geom_torsion_atom_site_label_2
_geom_torsion_atom_site_label_3
_geom_torsion_atom_site_label_4
_geom_torsion
O2 S1 C1 C2 -77.9(5)
O3 S1 C1 C2 162.7(4)
O1 S1 C1 C2 42.4(5)
O2 S1 C1 C6 100.5(5)
O3 S1 C1 C6 -18.9(5)
O1 S1 C1 C6 -139.2(5)
C6 C1 C2 C3 -0.7(9)
S1 C1 C2 C3 177.7(5)
C1 C2 C3 C4 1.2(10)
C2 C3 C4 C5 -1.3(11)
C2 C3 C4 N1 -178.6(6)
C7 N1 C4 C3 -150.6(7)
C7 N1 C4 C5 32.2(10)
C3 C4 C5 C6 0.9(11)
N1 C4 C5 C6 178.2(6)
C4 C5 C6 C1 -0.5(10)
C2 C1 C6 C5 0.4(9)
S1 C1 C6 C5 -178.0(5)
C4 N1 C7 C8 -177.6(6)
N1 C7 C8 C13 179.6(7)
N1 C7 C8 C9 1.8(11)
C13 C8 C9 O4 178.6(6)
C7 C8 C9 O4 -3.6(11)
C13 C8 C9 C10 -0.7(10)
C7 C8 C9 C10 177.1(6)
O4 C9 C10 C11 -178.9(7)
C8 C9 C10 C11 0.4(11)
C9 C10 C11 C12 1.1(11)
C10 C11 C12 C13 -2.2(11)
C11 C12 C13 C8 2.0(11)
C9 C8 C13 C12 -0.5(11)
C7 C8 C13 C12 -178.3(7)
